data_4346280
loop_
_publ_author_name
'Chaudhary, Ganga Ram'
'Singh, Prabjot'
'Kaur, Gurpreet'
'Mehta, S. K.'
'Kumar, Sandeep'
'Dilbaghi, Neeraj'

_publ_section_title
;
 Multifaceted approach for the fabrication of metallomicelles and metallic
 nanoparticles using solvophobic bisdodecylaminepalladium (II) chloride as
 precursor.
;
_journal_issue 18
_journal_name_full 'Inorganic chemistry'
_journal_page_first 9002
_journal_page_last 9012
_journal_paper_doi 10.1021/acs.inorgchem.5b01171
_journal_volume 54
_journal_year 2015
_chemical_formula_moiety 'C24 H54 Cl2 N2 Pd'
_chemical_formula_sum 'C24 H54 Cl2 N2 Pd'
_chemical_formula_weight 547.99
_chemical_name_common Pdamine
_space_group_crystal_system monoclinic
_space_group_IT_number 14
_space_group_name_Hall '-P 2ybc'
_space_group_name_H-M_alt 'P 1 21/c 1'
_atom_sites_solution_hydrogens geom
_atom_sites_solution_primary direct
_atom_sites_solution_secondary difmap
_cell_angle_alpha 90
_cell_angle_beta 92.428(3)
_cell_angle_gamma 90
_cell_formula_units_Z 2
_cell_length_a 5.8218(4)
_cell_length_b 7.0123(5)
_cell_length_c 34.528(2)
_cell_measurement_reflns_used 1467
_cell_measurement_temperature 296.(2)
_cell_measurement_theta_max 26.8388
_cell_measurement_theta_min 1.2145
_cell_volume 1408.31(16)
_computing_cell_refinement 'APEX2 v2010.11-3 (Bruker AXS)'
_computing_data_collection 'APEX 2 (Bruker)'
_computing_data_reduction 'SAINT V7.68A (Bruker AXS, 2009)'
_computing_molecular_graphics 'SHELXTL (Bruker AXS)'
_computing_publication_material 'SHELXTL (Bruker AXS)'
_computing_structure_refinement 'SHELXL-97 (Sheldrick, 2008)'
_computing_structure_solution 'SHELXS-97 (Sheldrick, 2008)'
_diffrn_ambient_temperature 296.(2)
_diffrn_measured_fraction_theta_full 0.997
_diffrn_measured_fraction_theta_max 0.997
_diffrn_measurement_device_type 'Bruker Kappa APEX II'
_diffrn_measurement_method 'phi and omega scans'
_diffrn_radiation_monochromator graphite
_diffrn_radiation_type 'Mo K\a'
_diffrn_radiation_wavelength 0.71073
_diffrn_reflns_av_R_equivalents 0.0357
_diffrn_reflns_av_sigmaI/netI 0.0343
_diffrn_reflns_limit_h_max 6
_diffrn_reflns_limit_h_min -3
_diffrn_reflns_limit_k_max 7
_diffrn_reflns_limit_k_min -8
_diffrn_reflns_limit_l_max 41
_diffrn_reflns_limit_l_min -40
_diffrn_reflns_number 8991
_diffrn_reflns_theta_full 25.10
_diffrn_reflns_theta_max 25.10
_diffrn_reflns_theta_min 1.18
_diffrn_source 'fine focus'
_diffrn_source_type 'sealed tube'
_exptl_absorpt_coefficient_mu 0.861
_exptl_absorpt_correction_T_max 0.7452
_exptl_absorpt_correction_T_min 0.6524
_exptl_absorpt_correction_type multi-scan
_exptl_absorpt_process_details
;
;
_exptl_crystal_colour colourless
_exptl_crystal_density_diffrn 1.292
_exptl_crystal_density_method 'not measured'
_exptl_crystal_description 'rod shaped'
_exptl_crystal_F_000 584
_exptl_crystal_size_max 0.500
_exptl_crystal_size_mid 0.300
_exptl_crystal_size_min 0.300
_refine_diff_density_max 0.316
_refine_diff_density_min -0.451
_refine_ls_extinction_method none
_refine_ls_goodness_of_fit_ref 0.991
_refine_ls_hydrogen_treatment undef
_refine_ls_matrix_type full
_refine_ls_number_parameters 134
_refine_ls_number_reflns 2495
_refine_ls_number_restraints 0
_refine_ls_restrained_S_all 0.991
_refine_ls_R_factor_all 0.0381
_refine_ls_R_factor_gt 0.0264
_refine_ls_shift/su_max 0.000
_refine_ls_shift/su_mean 0.000
_refine_ls_structure_factor_coef Fsqd
_refine_ls_weighting_details 'calc w=1/[\s^2^(Fo^2^)+(0.0677P)^2^+0.3593P] where P=(Fo^2^+2Fc^2^)/3'
_refine_ls_weighting_scheme calc
_refine_ls_wR_factor_gt 0.0835
_refine_ls_wR_factor_ref 0.1038
_reflns_number_gt 2024
_reflns_number_total 2495
_reflns_threshold_expression >2sigma(I)
_cod_data_source_file ic5b01171_si_002.cif
_cod_data_source_block I
_cod_original_cell_volume 1408.31(17)
_cod_database_code 4346280

loop_
_space_group_symop_operation_xyz
'x, y, z'
'-x, y+1/2, -z+1/2'
'-x, -y, -z'
'x, -y-1/2, z-1/2'

loop_
_atom_site_type_symbol
_atom_site_label
_atom_site_fract_x
_atom_site_fract_y
_atom_site_fract_z
_atom_site_U_iso_or_equiv
_atom_site_adp_type
_atom_site_calc_flag
_atom_site_refinement_flags
_atom_site_occupancy
Pd Pd1 0 0 0.5 0.04201(16) Uani d S 1
Cl Cl1 -0.25209(13) 0.25189(13) 0.50086(3) 0.0582(2) Uani d . 1
N N1 0.2072(4) 0.1611(4) 0.46704(7) 0.0454(6) Uani d . 1
H H1A 0.161 0.2834 0.468 0.054 Uiso calc R 1
H H1B 0.3519 0.1554 0.4773 0.054 Uiso calc R 1
C C1 0.2073(5) 0.0998(5) 0.42599(8) 0.0467(7) Uani d . 1
H H1C 0.0552 0.121 0.4142 0.056 Uiso calc R 1
H H1D 0.2375 -0.0362 0.4252 0.056 Uiso calc R 1
C C2 0.3810(5) 0.2007(4) 0.40205(8) 0.0427(7) Uani d . 1
H H2A 0.5329 0.1857 0.4143 0.051 Uiso calc R 1
H H2B 0.3457 0.3358 0.4011 0.051 Uiso calc R 1
C C3 0.3820(5) 0.1231(4) 0.36112(8) 0.0437(7) Uani d . 1
H H3A 0.2322 0.1458 0.3486 0.052 Uiso calc R 1
H H3B 0.4049 -0.0138 0.3624 0.052 Uiso calc R 1
C C4 0.5643(5) 0.2088(4) 0.33623(8) 0.0422(7) Uani d . 1
H H4A 0.5403 0.3455 0.3346 0.051 Uiso calc R 1
H H4B 0.7142 0.1875 0.3488 0.051 Uiso calc R 1
C C5 0.5641(5) 0.1276(4) 0.29563(8) 0.0423(7) Uani d . 1
H H5A 0.4148 0.1508 0.283 0.051 Uiso calc R 1
H H5B 0.5851 -0.0094 0.2974 0.051 Uiso calc R 1
C C6 0.7480(5) 0.2096(4) 0.27065(8) 0.0432(7) Uani d . 1
H H6A 0.7268 0.3466 0.2688 0.052 Uiso calc R 1
H H6B 0.8974 0.1866 0.2833 0.052 Uiso calc R 1
C C7 0.7464(5) 0.1268(4) 0.23012(8) 0.0430(7) Uani d . 1
H H7A 0.5971 0.1504 0.2175 0.052 Uiso calc R 1
H H7B 0.7665 -0.0102 0.232 0.052 Uiso calc R 1
C C8 0.9311(5) 0.2074(4) 0.20490(8) 0.0434(7) Uani d . 1
H H8A 0.91 0.3442 0.2027 0.052 Uiso calc R 1
H H8B 1.0804 0.185 0.2176 0.052 Uiso calc R 1
C C10 1.1142(5) 0.2001(4) 0.13929(9) 0.0444(7) Uani d . 1
H H10A 1.0919 0.3365 0.1364 0.053 Uiso calc R 1
H H10B 1.263 0.1803 0.1524 0.053 Uiso calc R 1
C C11 1.1175(5) 0.1112(4) 0.09942(9) 0.0460(7) Uani d . 1
H H11A 0.9697 0.1325 0.0861 0.055 Uiso calc R 1
H H11B 1.1382 -0.0255 0.1022 0.055 Uiso calc R 1
C C12 1.3047(6) 0.1888(5) 0.07464(10) 0.0591(9) Uani d . 1
H H12A 1.2769 0.3215 0.0695 0.089 Uiso calc R 1
H H12B 1.3047 0.1199 0.0506 0.089 Uiso calc R 1
H H12C 1.4513 0.1742 0.0881 0.089 Uiso calc R 1
C C9 0.9292(5) 0.1220(4) 0.16470(8) 0.0428(7) Uani d . 1
H H9A 0.78 0.1452 0.152 0.051 Uiso calc R 1
H H9B 0.9487 -0.015 0.167 0.051 Uiso calc R 1

loop_
_atom_site_aniso_label
_atom_site_aniso_U_11
_atom_site_aniso_U_22
_atom_site_aniso_U_33
_atom_site_aniso_U_12
_atom_site_aniso_U_13
_atom_site_aniso_U_23
Pd1 0.0295(2) 0.0720(3) 0.0250(2) -0.00619(14) 0.00664(13) 0.00565(14)
Cl1 0.0395(4) 0.0807(6) 0.0550(5) 0.0011(4) 0.0090(3) 0.0108(5)
N1 0.0370(13) 0.0709(16) 0.0289(13) -0.0049(12) 0.0089(10) 0.0043(12)
C1 0.0484(18) 0.062(2) 0.0305(16) -0.0095(16) 0.0087(13) 0.0026(15)
C2 0.0457(17) 0.0515(18) 0.0318(16) -0.0047(13) 0.0121(13) 0.0039(13)
C3 0.0497(18) 0.0476(18) 0.0348(17) -0.0052(14) 0.0124(13) 0.0006(14)
C4 0.0499(18) 0.0462(17) 0.0315(16) -0.0042(13) 0.0127(13) 0.0018(12)
C5 0.0506(18) 0.0450(17) 0.0320(16) -0.0039(14) 0.0094(13) 0.0009(13)
C6 0.0532(19) 0.0449(17) 0.0321(16) -0.0022(14) 0.0098(13) 0.0024(13)
C7 0.0521(18) 0.0431(17) 0.0343(16) -0.0015(14) 0.0093(13) 0.0007(13)
C8 0.0501(18) 0.0471(17) 0.0338(16) -0.0019(13) 0.0100(13) 0.0000(13)
C10 0.0515(18) 0.0456(17) 0.0366(17) 0.0008(13) 0.0086(13) 0.0014(13)
C11 0.0525(19) 0.0494(19) 0.0369(17) 0.0001(14) 0.0102(14) 0.0017(14)
C12 0.064(2) 0.071(2) 0.044(2) 0.0007(18) 0.0198(16) 0.0034(17)
C9 0.0495(18) 0.0454(18) 0.0341(16) -0.0014(14) 0.0095(13) 0.0004(13)

loop_
_atom_type_symbol
_atom_type_description
_atom_type_scat_dispersion_real
_atom_type_scat_dispersion_imag
_atom_type_scat_source
C C 0.0033 0.0016 'International Tables Vol C Tables 4.2.6.8 and 6.1.1.4'
H H 0.0000 0.0000 'International Tables Vol C Tables 4.2.6.8 and 6.1.1.4'
N N 0.0061 0.0033 'International Tables Vol C Tables 4.2.6.8 and 6.1.1.4'
Cl Cl 0.1484 0.1585 'International Tables Vol C Tables 4.2.6.8 and 6.1.1.4'
Pd Pd -0.9988 1.0072 'International Tables Vol C Tables 4.2.6.8 and 6.1.1.4'

loop_
_geom_angle_atom_site_label_1
_geom_angle_atom_site_label_2
_geom_angle_atom_site_label_3
_geom_angle_site_symmetry_1
_geom_angle_site_symmetry_3
_geom_angle
N1 Pd1 N1 . 3_556 179.9970(10)
N1 Pd1 Cl1 . 3_556 91.45(8)
N1 Pd1 Cl1 3_556 3_556 88.55(8)
N1 Pd1 Cl1 . . 88.55(8)
N1 Pd1 Cl1 3_556 . 91.45(8)
Cl1 Pd1 Cl1 3_556 . 180.0
C1 N1 Pd1 . . 113.47(19)
C1 N1 H1A . . 108.9
Pd1 N1 H1A . . 108.9
C1 N1 H1B . . 108.9
Pd1 N1 H1B . . 108.9
H1A N1 H1B . . 107.7
N1 C1 C2 . . 114.5(3)
N1 C1 H1C . . 108.6
C2 C1 H1C . . 108.6
N1 C1 H1D . . 108.6
C2 C1 H1D . . 108.6
H1C C1 H1D . . 107.6
C1 C2 C3 . . 111.8(2)
C1 C2 H2A . . 109.3
C3 C2 H2A . . 109.3
C1 C2 H2B . . 109.3
C3 C2 H2B . . 109.3
H2A C2 H2B . . 107.9
C2 C3 C4 . . 114.6(2)
C2 C3 H3A . . 108.6
C4 C3 H3A . . 108.6
C2 C3 H3B . . 108.6
C4 C3 H3B . . 108.6
H3A C3 H3B . . 107.6
C5 C4 C3 . . 113.7(2)
C5 C4 H4A . . 108.8
C3 C4 H4A . . 108.8
C5 C4 H4B . . 108.8
C3 C4 H4B . . 108.8
H4A C4 H4B . . 107.7
C4 C5 C6 . . 114.3(2)
C4 C5 H5A . . 108.7
C6 C5 H5A . . 108.7
C4 C5 H5B . . 108.7
C6 C5 H5B . . 108.7
H5A C5 H5B . . 107.6
C7 C6 C5 . . 113.8(2)
C7 C6 H6A . . 108.8
C5 C6 H6A . . 108.8
C7 C6 H6B . . 108.8
C5 C6 H6B . . 108.8
H6A C6 H6B . . 107.7
C6 C7 C8 . . 114.2(2)
C6 C7 H7A . . 108.7
C8 C7 H7A . . 108.7
C6 C7 H7B . . 108.7
C8 C7 H7B . . 108.7
H7A C7 H7B . . 107.6
C9 C8 C7 . . 113.6(2)
C9 C8 H8A . . 108.8
C7 C8 H8A . . 108.8
C9 C8 H8B . . 108.8
C7 C8 H8B . . 108.8
H8A C8 H8B . . 107.7
C11 C10 C9 . . 114.4(3)
C11 C10 H10A . . 108.7
C9 C10 H10A . . 108.7
C11 C10 H10B . . 108.7
C9 C10 H10B . . 108.7
H10A C10 H10B . . 107.6
C10 C11 C12 . . 113.8(3)
C10 C11 H11A . . 108.8
C12 C11 H11A . . 108.8
C10 C11 H11B . . 108.8
C12 C11 H11B . . 108.8
H11A C11 H11B . . 107.7
C11 C12 H12A . . 109.5
C11 C12 H12B . . 109.5
H12A C12 H12B . . 109.5
C11 C12 H12C . . 109.5
H12A C12 H12C . . 109.5
H12B C12 H12C . . 109.5
C8 C9 C10 . . 114.2(2)
C8 C9 H9A . . 108.7
C10 C9 H9A . . 108.7
C8 C9 H9B . . 108.7
C10 C9 H9B . . 108.7
H9A C9 H9B . . 107.6

loop_
_geom_bond_atom_site_label_1
_geom_bond_atom_site_label_2
_geom_bond_site_symmetry_2
_geom_bond_distance
Pd1 N1 . 2.035(2)
Pd1 N1 3_556 2.035(2)
Pd1 Cl1 3_556 2.2974(9)
Pd1 Cl1 . 2.2975(9)
N1 C1 . 1.481(4)
N1 H1A . 0.9
N1 H1B . 0.9
C1 C2 . 1.509(4)
C1 H1C . 0.97
C1 H1D . 0.97
C2 C3 . 1.515(4)
C2 H2A . 0.97
C2 H2B . 0.97
C3 C4 . 1.518(4)
C3 H3A . 0.97
C3 H3B . 0.97
C4 C5 . 1.513(4)
C4 H4A . 0.97
C4 H4B . 0.97
C5 C6 . 1.517(4)
C5 H5A . 0.97
C5 H5B . 0.97
C6 C7 . 1.515(4)
C6 H6A . 0.97
C6 H6B . 0.97
C7 C8 . 1.521(4)
C7 H7A . 0.97
C7 H7B . 0.97
C8 C9 . 1.511(4)
C8 H8A . 0.97
C8 H8B . 0.97
C10 C11 . 1.512(4)
C10 C9 . 1.520(4)
C10 H10A . 0.97
C10 H10B . 0.97
C11 C12 . 1.515(4)
C11 H11A . 0.97
C11 H11B . 0.97
C12 H12A . 0.96
C12 H12B . 0.96
C12 H12C . 0.96
C9 H9A . 0.97
C9 H9B . 0.97
